data_7210466
loop_
_publ_author_name
'Avasthi, Kamlakar'
'Ansari, Amantullah'
'Kant, Ruchir'
'Maulik, Prakas R.'
'Ravikumar, Krishnan'
'Chattopadhyay, Partha'
'Adhikary, Nirmal D.'

_publ_section_title
;
 An alternative to &#x2018;propylene/Leonard linker&#x2019; for studying
 arene interactions in flexible pyrazolo[3,4-d]pyrimidine core based
 models both at molecular and supramolecular levels
;
_journal_issue 6
_journal_name_full CrystEngComm
_journal_page_first 2039
_journal_paper_doi 10.1039/c0ce00336k
_journal_volume 13
_journal_year 2011
_chemical_formula_moiety 'C28 H22 N2'
_chemical_formula_sum 'C28 H22 N2'
_chemical_formula_weight 386.48
_chemical_melting_point 162
_chemical_name_common 1,3-Bis(9H-carbazol-9-yl)-2-methylenepropane
_chemical_name_systematic
;
1,3-Bis(9H-carbazol-9-yl)-2-methylenepropane
;
_space_group_IT_number 4
_symmetry_cell_setting monoclinic
_symmetry_space_group_name_Hall 'P 2yb'
_symmetry_space_group_name_H-M 'P 1 21 1'
_atom_sites_solution_hydrogens geom
_atom_sites_solution_primary direct
_atom_sites_solution_secondary difmap
_audit_creation_method SHELXL-97
_cell_angle_alpha 90.00
_cell_angle_beta 90.617(3)
_cell_angle_gamma 90.00
_cell_formula_units_Z 8
_cell_length_a 9.3786(17)
_cell_length_b 23.547(4)
_cell_length_c 18.543(3)
_cell_measurement_reflns_used 5031
_cell_measurement_temperature 100(2)
_cell_measurement_theta_max 26.38
_cell_measurement_theta_min 2.34
_cell_volume 4094.8(12)
_computing_cell_refinement 'SAINT (Bruker)'
_computing_data_collection 'SMART 32(bruker)'
_computing_data_reduction 'SAINT (Bruker)'
_computing_molecular_graphics 'SHELXTL (Bruker, 1997)'
_computing_publication_material 'SHELXTL (Bruker, 1997)'
_computing_structure_refinement 'SHELXTL (Bruker, 1997)'
_computing_structure_solution 'SHELXTL (Bruker, 1997)'
_diffrn_ambient_temperature 100(2)
_diffrn_measured_fraction_theta_full 0.984
_diffrn_measured_fraction_theta_max 0.984
_diffrn_measurement_device_type 'Bruker SMART APEX'
_diffrn_measurement_method \q-2\q
_diffrn_radiation_monochromator graphite
_diffrn_radiation_source 'fine-focus sealed tube'
_diffrn_radiation_type MoK\a
_diffrn_radiation_wavelength 0.71073
_diffrn_reflns_av_R_equivalents 0.0478
_diffrn_reflns_av_sigmaI/netI 0.0632
_diffrn_reflns_limit_h_max 12
_diffrn_reflns_limit_h_min -12
_diffrn_reflns_limit_k_max 31
_diffrn_reflns_limit_k_min -28
_diffrn_reflns_limit_l_max 14
_diffrn_reflns_limit_l_min -24
_diffrn_reflns_number 26700
_diffrn_reflns_theta_full 28.40
_diffrn_reflns_theta_max 28.40
_diffrn_reflns_theta_min 2.05
_exptl_absorpt_coefficient_mu 0.073
_exptl_absorpt_correction_type none
_exptl_crystal_colour colourless
_exptl_crystal_density_diffrn 1.254
_exptl_crystal_density_method 'not measured'
_exptl_crystal_description 'rectangular block'
_exptl_crystal_F_000 1632
_exptl_crystal_size_max 0.21
_exptl_crystal_size_mid 0.15
_exptl_crystal_size_min 0.09
_refine_diff_density_max 0.512
_refine_diff_density_min -0.549
_refine_diff_density_rms 0.159
_refine_ls_abs_structure_details 'Flack H D (1983), Acta Cryst. A39, 876-881'
_refine_ls_abs_structure_Flack 0(10)
_refine_ls_extinction_method none
_refine_ls_goodness_of_fit_ref 1.117
_refine_ls_hydrogen_treatment constr
_refine_ls_matrix_type full
_refine_ls_number_parameters 1081
_refine_ls_number_reflns 10348
_refine_ls_number_restraints 1
_refine_ls_restrained_S_all 1.117
_refine_ls_R_factor_all 0.0954
_refine_ls_R_factor_gt 0.0627
_refine_ls_shift/su_max 0.000
_refine_ls_shift/su_mean 0.000
_refine_ls_structure_factor_coef Fsqd
_refine_ls_weighting_details 'calc w=1/[\s^2^(Fo^2^)+(0.0959P)^2^+2.2144P] where P=(Fo^2^+2Fc^2^)/3'
_refine_ls_weighting_scheme calc
_refine_ls_wR_factor_gt 0.1473
_refine_ls_wR_factor_ref 0.2046
_reflns_number_gt 7806
_reflns_number_total 10348
_reflns_threshold_expression >2sigma(I)
_cod_data_source_file c0ce00336k.txt
_cod_data_source_block 12
_cod_depositor_comments
;
The following automatic conversions were performed:

'_symmetry_cell_setting' value 'Monoclinic' changed to 'monoclinic'
according to the built-in table from CIF Core dictionary named
'cif_core.dic' version 2.4.1 from
2010-06-29.

'_exptl_absorpt_correction_type' value 'None' changed to
'none' according to the built-in table from CIF Core dictionary named
'cif_core.dic' version 2.4.1 from 2010-06-29.

Automatic conversion script
Id: cif_fix_values 1891 2012-01-12 08:04:46Z andrius 
;
_cod_original_cell_volume 4094.6(13)
_cod_original_sg_symbol_H-M P2(1)
_cod_database_code 7210466

loop_
_symmetry_equiv_pos_as_xyz
'x, y, z'
'-x, y+1/2, -z'

loop_
_atom_site_label
_atom_site_type_symbol
_atom_site_fract_x
_atom_site_fract_y
_atom_site_fract_z
_atom_site_U_iso_or_equiv
_atom_site_adp_type
_atom_site_occupancy
_atom_site_symmetry_multiplicity
_atom_site_calc_flag
_atom_site_refinement_flags
C2 C 0.9201(5) 0.2126(2) 0.6842(2) 0.0287(10) Uani 1 1 d .
C3 C 1.0622(5) 0.2283(2) 0.6750(3) 0.0324(11) Uani 1 1 d .
H3 H 1.1226 0.2073 0.6458 0.039 Uiso 1 1 calc R
C4 C 1.1101(6) 0.2764(2) 0.7109(3) 0.0371(12) Uani 1 1 d .
H4 H 1.2036 0.2883 0.7045 0.044 Uiso 1 1 calc R
C5 C 1.0208(6) 0.3076(2) 0.7567(3) 0.0369(12) Uani 1 1 d .
H5 H 1.0563 0.3390 0.7814 0.044 Uiso 1 1 calc R
C6 C 0.8805(6) 0.2915(2) 0.7650(3) 0.0326(11) Uani 1 1 d .
H6 H 0.8211 0.3121 0.7952 0.039 Uiso 1 1 calc R
C7 C 0.8280(5) 0.2443(2) 0.7280(2) 0.0265(10) Uani 1 1 d .
C8 C 0.6891(5) 0.2178(2) 0.7226(2) 0.0277(10) Uani 1 1 d .
C9 C 0.5550(6) 0.2303(2) 0.7502(3) 0.0324(11) Uani 1 1 d .
H9 H 0.5418 0.2618 0.7796 0.039 Uiso 1 1 calc R
C10 C 0.4418(6) 0.1950(3) 0.7331(3) 0.0361(12) Uani 1 1 d .
H10 H 0.3514 0.2033 0.7503 0.043 Uiso 1 1 calc R
C11 C 0.4617(6) 0.1472(3) 0.6903(3) 0.0370(12) Uani 1 1 d .
H11 H 0.3841 0.1238 0.6804 0.044 Uiso 1 1 calc R
C12 C 0.5933(5) 0.1333(2) 0.6622(3) 0.0325(11) Uani 1 1 d .
H12 H 0.6058 0.1010 0.6342 0.039 Uiso 1 1 calc R
C13 C 0.7063(5) 0.1701(2) 0.6777(3) 0.0288(10) Uani 1 1 d .
C14 C 0.8982(6) 0.1303(2) 0.5981(3) 0.0320(11) Uani 1 1 d .
H14A H 0.9558 0.1529 0.5658 0.038 Uiso 1 1 calc R
H14B H 0.8166 0.1166 0.5706 0.038 Uiso 1 1 calc R
C15 C 0.9848(5) 0.0799(2) 0.6225(3) 0.0311(11) Uani 1 1 d .
C16 C 1.0338(6) 0.0725(2) 0.6888(3) 0.0369(12) Uani 1 1 d .
H16A H 1.0155 0.0996 0.7241 0.044 Uiso 1 1 calc R
H16B H 1.0867 0.0403 0.7002 0.044 Uiso 1 1 calc R
C17 C 1.0101(6) 0.0367(2) 0.5629(3) 0.0306(10) Uani 1 1 d .
H17A H 1.0931 0.0140 0.5756 0.037 Uiso 1 1 calc R
H17B H 0.9288 0.0113 0.5601 0.037 Uiso 1 1 calc R
C19 C 1.1544(5) 0.09124(19) 0.4729(2) 0.0241(9) Uani 1 1 d .
C20 C 1.2830(5) 0.0977(2) 0.5111(3) 0.0310(10) Uani 1 1 d .
H20 H 1.2963 0.0818 0.5566 0.037 Uiso 1 1 calc R
C21 C 1.3892(6) 0.1287(2) 0.4783(3) 0.0345(12) Uani 1 1 d .
H21 H 1.4767 0.1328 0.5018 0.041 Uiso 1 1 calc R
C22 C 1.3692(6) 0.1540(2) 0.4107(3) 0.0334(11) Uani 1 1 d .
H22 H 1.4428 0.1749 0.3904 0.040 Uiso 1 1 calc R
C23 C 1.2402(5) 0.1484(2) 0.3736(3) 0.0302(10) Uani 1 1 d .
H23 H 1.2260 0.1658 0.3291 0.036 Uiso 1 1 calc R
C24 C 1.1327(5) 0.1161(2) 0.4049(3) 0.0270(10) Uani 1 1 d .
C25 C 0.9903(5) 0.1005(2) 0.3819(3) 0.0301(10) Uani 1 1 d .
C26 C 0.9083(6) 0.1126(2) 0.3203(3) 0.0406(13) Uani 1 1 d .
H26 H 0.9457 0.1342 0.2830 0.049 Uiso 1 1 calc R
C27 C 0.7704(6) 0.0919(3) 0.3161(3) 0.0461(14) Uani 1 1 d .
H27 H 0.7145 0.0995 0.2755 0.055 Uiso 1 1 calc R
C28 C 0.7146(6) 0.0597(2) 0.3723(4) 0.0470(15) Uani 1 1 d .
H28 H 0.6214 0.0464 0.3683 0.056 Uiso 1 1 calc R
C29 C 0.7927(6) 0.0467(2) 0.4338(3) 0.0363(12) Uani 1 1 d .
H29 H 0.7542 0.0251 0.4709 0.044 Uiso 1 1 calc R
C30 C 0.9310(5) 0.0673(2) 0.4378(3) 0.0304(11) Uani 1 1 d .
C2" C 0.4691(5) 0.3171(2) 0.0670(2) 0.0259(10) Uani 1 1 d .
C3" C 0.5777(5) 0.3412(2) 0.1085(3) 0.0322(11) Uani 1 1 d .
H3" H 0.5594 0.3686 0.1433 0.039 Uiso 1 1 calc R
C4" C 0.7154(5) 0.3220(2) 0.0951(3) 0.0359(12) Uani 1 1 d .
H4" H 0.7909 0.3370 0.1219 0.043 Uiso 1 1 calc R
C5" C 0.7437(5) 0.2813(2) 0.0428(3) 0.0354(12) Uani 1 1 d .
H5" H 0.8370 0.2693 0.0360 0.043 Uiso 1 1 calc R
C6" C 0.6351(5) 0.2585(2) 0.0008(3) 0.0304(10) Uani 1 1 d .
H6" H 0.6543 0.2317 -0.0346 0.036 Uiso 1 1 calc R
C7" C 0.4963(5) 0.2768(2) 0.0131(2) 0.0241(9) Uani 1 1 d .
C8" C 0.3599(5) 0.26353(19) -0.0209(2) 0.0236(9) Uani 1 1 d .
C9" C 0.3182(5) 0.2280(2) -0.0780(3) 0.0294(10) Uani 1 1 d .
H9" H 0.3844 0.2051 -0.1011 0.035 Uiso 1 1 calc R
C10" C 0.1766(6) 0.2277(2) -0.0991(3) 0.0340(11) Uani 1 1 d .
H10" H 0.1470 0.2039 -0.1363 0.041 Uiso 1 1 calc R
C11" C 0.0761(5) 0.2631(2) -0.0649(3) 0.0330(11) Uani 1 1 d .
H11" H -0.0182 0.2630 -0.0810 0.040 Uiso 1 1 calc R
C12" C 0.1156(5) 0.2978(2) -0.0081(3) 0.0289(10) Uani 1 1 d .
H12" H 0.0489 0.3205 0.0148 0.035 Uiso 1 1 calc R
C13" C 0.2578(5) 0.29785(19) 0.0137(2) 0.0224(9) Uani 1 1 d .
C14" C 0.2564(5) 0.36927(19) 0.1134(2) 0.0260(9) Uani 1 1 d .
H14E H 0.3041 0.3693 0.1601 0.031 Uiso 1 1 calc R
H14F H 0.1587 0.3573 0.1209 0.031 Uiso 1 1 calc R
C15" C 0.2547(5) 0.4289(2) 0.0847(2) 0.0253(9) Uani 1 1 d .
C16" C 0.3226(5) 0.4433(2) 0.0245(3) 0.0302(10) Uani 1 1 d .
H16E H 0.3729 0.4160 -0.0010 0.036 Uiso 1 1 calc R
H16F H 0.3196 0.4806 0.0082 0.036 Uiso 1 1 calc R
C17" C 0.1674(5) 0.4720(2) 0.1254(2) 0.0268(10) Uani 1 1 d .
H17E H 0.2008 0.5098 0.1137 0.032 Uiso 1 1 calc R
H17F H 0.0686 0.4692 0.1098 0.032 Uiso 1 1 calc R
C19" C 0.2994(5) 0.47023(19) 0.2454(3) 0.0270(10) Uani 1 1 d .
C20" C 0.4323(5) 0.4899(2) 0.2248(3) 0.0287(10) Uani 1 1 d .
H20" H 0.4494 0.5019 0.1779 0.034 Uiso 1 1 calc R
C21" C 0.5378(5) 0.4908(2) 0.2773(3) 0.0323(11) Uani 1 1 d .
H21" H 0.6288 0.5029 0.2651 0.039 Uiso 1 1 calc R
C22" C 0.5119(6) 0.4739(2) 0.3487(3) 0.0330(11) Uani 1 1 d .
H22" H 0.5844 0.4766 0.3831 0.040 Uiso 1 1 calc R
C23" C 0.3812(6) 0.4535(2) 0.3682(3) 0.0314(11) Uani 1 1 d .
H23" H 0.3652 0.4413 0.4151 0.038 Uiso 1 1 calc R
C24" C 0.2721(5) 0.45132(19) 0.3161(3) 0.0256(9) Uani 1 1 d .
C25" C 0.1267(5) 0.43040(19) 0.3165(3) 0.0252(9) Uani 1 1 d .
C26" C 0.0420(6) 0.4049(2) 0.3680(3) 0.0308(11) Uani 1 1 d .
H26" H 0.0779 0.3984 0.4142 0.037 Uiso 1 1 calc R
C27" C -0.0974(6) 0.3890(2) 0.3502(3) 0.0329(11) Uani 1 1 d .
H27" H -0.1550 0.3718 0.3844 0.039 Uiso 1 1 calc R
C28" C -0.1497(5) 0.3991(2) 0.2803(3) 0.0317(11) Uani 1 1 d .
H28" H -0.2429 0.3887 0.2689 0.038 Uiso 1 1 calc R
C29" C -0.0673(5) 0.4239(2) 0.2280(3) 0.0287(10) Uani 1 1 d .
H29" H -0.1037 0.4303 0.1819 0.034 Uiso 1 1 calc R
C30" C 0.0716(5) 0.43907(19) 0.2460(3) 0.0259(9) Uani 1 1 d .
C2' C 1.0451(5) 0.3524(2) 0.5545(2) 0.0268(10) Uani 1 1 d .
C3' C 1.1563(6) 0.3892(2) 0.5728(3) 0.0320(11) Uani 1 1 d .
H3' H 1.1417 0.4204 0.6025 0.038 Uiso 1 1 calc R
C4' C 1.2876(6) 0.3774(2) 0.5455(3) 0.0357(12) Uani 1 1 d .
H4' H 1.3639 0.4009 0.5576 0.043 Uiso 1 1 calc R
C5' C 1.3110(6) 0.3312(2) 0.4999(3) 0.0360(12) Uani 1 1 d .
H5' H 1.4020 0.3247 0.4823 0.043 Uiso 1 1 calc R
C6' C 1.2013(6) 0.2954(2) 0.4806(3) 0.0348(11) Uani 1 1 d .
H6' H 1.2168 0.2647 0.4501 0.042 Uiso 1 1 calc R
C7' C 1.0670(5) 0.3062(2) 0.5079(2) 0.0267(10) Uani 1 1 d .
C8' C 0.9291(5) 0.2781(2) 0.5003(3) 0.0283(10) Uani 1 1 d .
C9' C 0.8797(6) 0.2313(2) 0.4616(3) 0.0325(11) Uani 1 1 d .
H9' H 0.9410 0.2115 0.4316 0.039 Uiso 1 1 calc R
C10' C 0.7394(6) 0.2144(2) 0.4679(3) 0.0360(12) Uani 1 1 d .
H10' H 0.7061 0.1833 0.4418 0.043 Uiso 1 1 calc R
C11' C 0.6465(6) 0.2441(2) 0.5135(3) 0.0352(11) Uani 1 1 d .
H11' H 0.5530 0.2317 0.5182 0.042 Uiso 1 1 calc R
C12' C 0.6915(6) 0.2914(2) 0.5513(3) 0.0328(11) Uani 1 1 d .
H12' H 0.6295 0.3115 0.5806 0.039 Uiso 1 1 calc R
C13' C 0.8324(5) 0.3079(2) 0.5440(3) 0.0268(10) Uani 1 1 d .
C14' C 0.8455(6) 0.3898(2) 0.6313(3) 0.0302(10) Uani 1 1 d .
H14C H 0.9237 0.4036 0.6611 0.036 Uiso 1 1 calc R
H14D H 0.7847 0.3670 0.6618 0.036 Uiso 1 1 calc R
C15' C 0.7608(6) 0.4402(2) 0.6051(3) 0.0300(10) Uani 1 1 d .
C16' C 0.7090(6) 0.4458(2) 0.5391(3) 0.0378(12) Uani 1 1 d .
H16C H 0.7240 0.4174 0.5051 0.045 Uiso 1 1 calc R
H16D H 0.6574 0.4781 0.5265 0.045 Uiso 1 1 calc R
C17' C 0.7406(6) 0.4851(2) 0.6624(3) 0.0289(10) Uani 1 1 d .
H17C H 0.8226 0.5102 0.6626 0.035 Uiso 1 1 calc R
H17D H 0.6572 0.5076 0.6502 0.035 Uiso 1 1 calc R
C19' C 0.8312(5) 0.4574(2) 0.7872(3) 0.0272(10) Uani 1 1 d .
C20' C 0.9692(6) 0.4788(2) 0.7860(3) 0.0392(12) Uani 1 1 d .
H20' H 1.0029 0.4998 0.7473 0.047 Uiso 1 1 calc R
C21' C 1.0548(6) 0.4667(3) 0.8466(4) 0.0493(16) Uani 1 1 d .
H21' H 1.1480 0.4802 0.8482 0.059 Uiso 1 1 calc R
C22' C 1.0039(7) 0.4352(3) 0.9044(3) 0.0490(15) Uani 1 1 d .
H22' H 1.0638 0.4280 0.9437 0.059 Uiso 1 1 calc R
C23' C 0.8676(6) 0.4147(2) 0.9045(3) 0.0383(12) Uani 1 1 d .
H23' H 0.8347 0.3935 0.9432 0.046 Uiso 1 1 calc R
C24' C 0.7787(6) 0.4262(2) 0.8457(3) 0.0297(10) Uani 1 1 d .
C25' C 0.6332(5) 0.41063(19) 0.8272(2) 0.0266(10) Uani 1 1 d .
C26' C 0.5267(6) 0.3804(2) 0.8630(3) 0.0340(11) Uani 1 1 d .
H26' H 0.5437 0.3652 0.9086 0.041 Uiso 1 1 calc R
C27' C 0.3963(6) 0.3734(2) 0.8294(3) 0.0365(12) Uani 1 1 d .
H27' H 0.3246 0.3534 0.8526 0.044 Uiso 1 1 calc R
C28' C 0.3701(6) 0.3961(2) 0.7609(3) 0.0360(12) Uani 1 1 d .
H28' H 0.2809 0.3911 0.7395 0.043 Uiso 1 1 calc R
C29' C 0.4740(5) 0.4258(2) 0.7240(3) 0.0295(10) Uani 1 1 d .
H29' H 0.4567 0.4403 0.6781 0.035 Uiso 1 1 calc R
C30' C 0.6049(5) 0.4328(2) 0.7586(3) 0.0245(9) Uani 1 1 d .
C2* C 0.4663(5) 0.23196(19) 0.2269(2) 0.0245(9) Uani 1 1 d .
C3* C 0.6087(5) 0.2327(2) 0.2483(3) 0.0273(10) Uani 1 1 d .
H3* H 0.6755 0.2090 0.2269 0.033 Uiso 1 1 calc R
C4* C 0.6470(5) 0.2697(2) 0.3024(3) 0.0328(11) Uani 1 1 d .
H4* H 0.7416 0.2708 0.3180 0.039 Uiso 1 1 calc R
C5* C 0.5481(6) 0.3058(2) 0.3348(3) 0.0342(11) Uani 1 1 d .
H5* H 0.5781 0.3308 0.3707 0.041 Uiso 1 1 calc R
C6* C 0.4061(6) 0.3047(2) 0.3140(3) 0.0290(10) Uani 1 1 d .
H6* H 0.3401 0.3285 0.3357 0.035 Uiso 1 1 calc R
C7* C 0.3638(5) 0.2668(2) 0.2595(2) 0.0232(9) Uani 1 1 d .
C8* C 0.2289(5) 0.2526(2) 0.2264(2) 0.0241(9) Uani 1 1 d .
C9* C 0.0895(5) 0.2716(2) 0.2370(3) 0.0292(10) Uani 1 1 d .
H9* H 0.0696 0.2991 0.2715 0.035 Uiso 1 1 calc R
C10* C -0.0188(5) 0.2481(2) 0.1944(3) 0.0331(11) Uani 1 1 d .
H10* H -0.1121 0.2607 0.2000 0.040 Uiso 1 1 calc R
C11* C 0.0105(5) 0.2061(2) 0.1434(3) 0.0354(12) Uani 1 1 d .
H11* H -0.0640 0.1906 0.1163 0.042 Uiso 1 1 calc R
C12* C 0.1483(6) 0.1870(2) 0.1323(3) 0.0322(11) Uani 1 1 d .
H12* H 0.1679 0.1592 0.0983 0.039 Uiso 1 1 calc R
C13* C 0.2557(5) 0.2111(2) 0.1741(2) 0.0251(9) Uani 1 1 d .
C14* C 0.4713(5) 0.16015(19) 0.1271(2) 0.0253(9) Uani 1 1 d .
H14G H 0.5667 0.1742 0.1181 0.030 Uiso 1 1 calc R
H14H H 0.4207 0.1589 0.0812 0.030 Uiso 1 1 calc R
C15* C 0.4821(5) 0.1003(2) 0.1567(2) 0.0248(10) Uani 1 1 d .
C16* C 0.4260(6) 0.0849(2) 0.2179(3) 0.0329(11) Uani 1 1 d .
H16G H 0.4381 0.0480 0.2347 0.039 Uiso 1 1 calc R
H16H H 0.3741 0.1110 0.2447 0.039 Uiso 1 1 calc R
C17* C 0.5671(5) 0.0591(2) 0.1117(2) 0.0288(10) Uani 1 1 d .
H17G H 0.6671 0.0622 0.1249 0.035 Uiso 1 1 calc R
H17H H 0.5366 0.0206 0.1225 0.035 Uiso 1 1 calc R
C19* C 0.6532(5) 0.0928(2) -0.0103(2) 0.0245(9) Uani 1 1 d .
C20* C 0.7937(5) 0.1080(2) 0.0045(3) 0.0277(10) Uani 1 1 d .
H20* H 0.8329 0.1031 0.0504 0.033 Uiso 1 1 calc R
C21* C 0.8729(5) 0.1304(2) -0.0501(3) 0.0296(10) Uani 1 1 d .
H21* H 0.9669 0.1410 -0.0411 0.035 Uiso 1 1 calc R
C22* C 0.8151(5) 0.1378(2) -0.1193(3) 0.0299(10) Uani 1 1 d .
H22* H 0.8709 0.1532 -0.1556 0.036 Uiso 1 1 calc R
C23* C 0.6755(5) 0.12239(19) -0.1343(3) 0.0273(10) Uani 1 1 d .
H23* H 0.6383 0.1266 -0.1807 0.033 Uiso 1 1 calc R
C24* C 0.5913(5) 0.1006(2) -0.0795(2) 0.0238(9) Uani 1 1 d .
C25* C 0.4470(5) 0.0806(2) -0.0759(2) 0.0265(10) Uani 1 1 d .
C26* C 0.3336(5) 0.0783(2) -0.1251(3) 0.0292(10) Uani 1 1 d .
H26* H 0.3451 0.0907 -0.1723 0.035 Uiso 1 1 calc R
C27* C 0.2040(5) 0.0574(2) -0.1027(3) 0.0307(11) Uani 1 1 d .
H27* H 0.1279 0.0559 -0.1352 0.037 Uiso 1 1 calc R
C28* C 0.1844(6) 0.0382(2) -0.0321(3) 0.0343(11) Uani 1 1 d .
H28* H 0.0963 0.0238 -0.0188 0.041 Uiso 1 1 calc R
C29* C 0.2949(5) 0.0405(2) 0.0185(3) 0.0316(11) Uani 1 1 d .
H29* H 0.2821 0.0281 0.0656 0.038 Uiso 1 1 calc R
C30* C 0.4250(5) 0.0618(2) -0.0042(2) 0.0239(9) Uani 1 1 d .
N1 N 0.8469(4) 0.16706(18) 0.6551(2) 0.0303(9) Uani 1 1 d .
N18 N 1.0321(4) 0.06162(18) 0.4923(2) 0.0291(9) Uani 1 1 d .
N1" N 0.3245(4) 0.32851(17) 0.0684(2) 0.0257(8) Uani 1 1 d .
N18" N 0.1754(4) 0.46408(16) 0.20398(19) 0.0229(8) Uani 1 1 d .
N1' N 0.9036(4) 0.35345(17) 0.5761(2) 0.0283(9) Uani 1 1 d .
N18' N 0.7234(4) 0.46148(17) 0.7343(2) 0.0258(8) Uani 1 1 d .
N1* N 0.3998(4) 0.19955(17) 0.1738(2) 0.0262(8) Uani 1 1 d .
N18* N 0.5507(4) 0.06912(17) 0.0349(2) 0.0252(8) Uani 1 1 d .

loop_
_atom_site_aniso_label
_atom_site_aniso_U_11
_atom_site_aniso_U_22
_atom_site_aniso_U_33
_atom_site_aniso_U_23
_atom_site_aniso_U_13
_atom_site_aniso_U_12
C2 0.038(3) 0.025(2) 0.022(2) 0.0048(18) -0.0027(19) 0.002(2)
C3 0.029(3) 0.034(3) 0.034(3) 0.013(2) 0.002(2) 0.005(2)
C4 0.033(3) 0.034(3) 0.044(3) 0.012(2) -0.008(2) -0.003(2)
C5 0.039(3) 0.030(3) 0.042(3) 0.004(2) -0.010(2) -0.002(2)
C6 0.040(3) 0.027(2) 0.030(2) 0.004(2) -0.003(2) 0.005(2)
C7 0.025(2) 0.029(2) 0.026(2) 0.0080(19) -0.0032(18) 0.0063(18)
C8 0.032(3) 0.028(2) 0.023(2) 0.0021(19) -0.0039(19) 0.0030(19)
C9 0.037(3) 0.034(3) 0.027(2) 0.003(2) 0.000(2) 0.008(2)
C10 0.028(3) 0.049(3) 0.032(3) 0.005(2) -0.001(2) 0.009(2)
C11 0.031(3) 0.050(3) 0.029(3) 0.008(2) -0.003(2) 0.000(2)
C12 0.037(3) 0.033(3) 0.028(2) -0.002(2) -0.008(2) -0.001(2)
C13 0.032(3) 0.030(2) 0.025(2) 0.0021(19) 0.0028(19) 0.0063(19)
C14 0.038(3) 0.030(3) 0.028(2) -0.003(2) 0.002(2) 0.006(2)
C15 0.029(3) 0.030(2) 0.035(3) 0.006(2) 0.007(2) -0.0017(19)
C16 0.044(3) 0.033(3) 0.034(3) 0.005(2) -0.004(2) 0.000(2)
C17 0.036(3) 0.021(2) 0.035(3) 0.0051(19) 0.008(2) 0.0031(19)
C19 0.031(2) 0.019(2) 0.022(2) -0.0009(17) 0.0025(18) -0.0009(18)
C20 0.037(3) 0.028(2) 0.028(2) 0.002(2) -0.002(2) 0.003(2)
C21 0.031(3) 0.033(3) 0.040(3) -0.002(2) 0.000(2) -0.002(2)
C22 0.034(3) 0.033(3) 0.033(3) -0.003(2) 0.004(2) 0.000(2)
C23 0.041(3) 0.025(2) 0.025(2) -0.0022(18) 0.007(2) 0.003(2)
C24 0.030(2) 0.023(2) 0.028(2) -0.0052(18) 0.0009(19) 0.0040(18)
C25 0.039(3) 0.020(2) 0.031(2) -0.0050(19) -0.003(2) 0.0050(19)
C26 0.051(3) 0.031(3) 0.039(3) -0.007(2) -0.012(2) 0.006(2)
C27 0.046(3) 0.043(3) 0.049(3) -0.009(3) -0.022(3) 0.005(3)
C28 0.040(3) 0.034(3) 0.067(4) -0.015(3) -0.017(3) -0.001(2)
C29 0.037(3) 0.025(2) 0.047(3) -0.005(2) 0.001(2) -0.001(2)
C30 0.028(2) 0.025(2) 0.038(3) -0.008(2) -0.003(2) 0.0034(19)
C2" 0.026(2) 0.025(2) 0.026(2) 0.0099(18) 0.0007(18) -0.0031(18)
C3" 0.034(3) 0.035(3) 0.027(2) 0.000(2) -0.008(2) -0.003(2)
C4" 0.029(3) 0.035(3) 0.043(3) 0.006(2) -0.011(2) -0.006(2)
C5" 0.023(2) 0.038(3) 0.044(3) 0.009(2) 0.001(2) 0.002(2)
C6" 0.033(3) 0.026(2) 0.032(2) 0.004(2) 0.000(2) -0.0019(19)
C7" 0.023(2) 0.026(2) 0.024(2) 0.0066(18) 0.0050(17) 0.0010(17)
C8" 0.029(2) 0.020(2) 0.022(2) 0.0026(17) -0.0027(18) -0.0038(17)
C9" 0.031(3) 0.029(2) 0.028(2) -0.0021(19) 0.0056(19) -0.0022(19)
C10" 0.037(3) 0.034(3) 0.030(2) -0.001(2) -0.003(2) -0.009(2)
C11" 0.028(2) 0.038(3) 0.033(3) 0.001(2) -0.006(2) -0.007(2)
C12" 0.026(2) 0.030(2) 0.030(2) 0.005(2) 0.0010(19) 0.0004(19)
C13" 0.024(2) 0.022(2) 0.021(2) 0.0063(17) -0.0008(17) 0.0010(17)
C14" 0.031(2) 0.025(2) 0.022(2) -0.0001(18) 0.0009(18) 0.0027(18)
C15" 0.024(2) 0.028(2) 0.023(2) 0.0015(18) -0.0066(17) -0.0005(18)
C16" 0.039(3) 0.025(2) 0.026(2) -0.0026(19) 0.010(2) 0.000(2)
C17" 0.030(2) 0.027(2) 0.023(2) 0.0000(18) -0.0060(18) -0.0006(19)
C19" 0.034(3) 0.021(2) 0.026(2) -0.0035(18) -0.0064(19) 0.0038(18)
C20" 0.030(2) 0.026(2) 0.030(2) 0.0043(19) -0.002(2) -0.0022(19)
C21" 0.028(3) 0.028(2) 0.041(3) 0.006(2) -0.003(2) -0.0049(19)
C22" 0.034(3) 0.032(3) 0.032(3) 0.002(2) -0.015(2) 0.001(2)
C23" 0.040(3) 0.028(2) 0.027(2) 0.002(2) -0.005(2) 0.003(2)
C24" 0.032(2) 0.019(2) 0.026(2) -0.0012(17) 0.0006(19) 0.0027(18)
C25" 0.031(2) 0.017(2) 0.028(2) -0.0030(18) 0.0000(19) 0.0006(17)
C26" 0.042(3) 0.026(2) 0.025(2) -0.0042(18) 0.003(2) 0.004(2)
C27" 0.037(3) 0.029(3) 0.033(3) 0.002(2) 0.011(2) 0.001(2)
C28" 0.029(3) 0.025(2) 0.041(3) 0.000(2) 0.003(2) -0.001(2)
C29" 0.030(3) 0.026(2) 0.030(2) -0.0050(19) 0.000(2) 0.0051(19)
C30" 0.026(2) 0.023(2) 0.028(2) -0.0057(18) 0.0020(18) 0.0012(18)
C2' 0.031(2) 0.025(2) 0.024(2) 0.0083(18) 0.0010(19) 0.0042(19)
C3' 0.042(3) 0.027(2) 0.027(2) -0.0016(19) 0.000(2) 0.002(2)
C4' 0.033(3) 0.041(3) 0.033(3) 0.004(2) -0.001(2) -0.009(2)
C5' 0.034(3) 0.043(3) 0.031(3) 0.006(2) 0.004(2) 0.007(2)
C6' 0.040(3) 0.037(3) 0.028(2) 0.002(2) 0.005(2) 0.005(2)
C7' 0.030(2) 0.027(2) 0.023(2) 0.0008(18) 0.0048(18) 0.0045(19)
C8' 0.033(3) 0.026(2) 0.026(2) 0.0012(19) -0.0037(19) 0.0055(19)
C9' 0.039(3) 0.027(2) 0.031(2) -0.001(2) -0.005(2) 0.007(2)
C10' 0.042(3) 0.024(2) 0.041(3) 0.001(2) -0.013(2) 0.002(2)
C11' 0.034(3) 0.032(3) 0.039(3) 0.007(2) -0.008(2) -0.003(2)
C12' 0.037(3) 0.034(3) 0.027(2) 0.007(2) -0.001(2) 0.008(2)
C13' 0.033(3) 0.022(2) 0.026(2) 0.0023(18) -0.0034(19) 0.0041(18)
C14' 0.043(3) 0.022(2) 0.026(2) -0.0002(19) 0.007(2) 0.006(2)
C15' 0.037(3) 0.026(2) 0.027(2) 0.0018(19) 0.009(2) 0.001(2)
C16' 0.053(3) 0.030(3) 0.031(3) -0.001(2) 0.005(2) 0.008(2)
C17' 0.036(3) 0.023(2) 0.028(2) 0.0057(19) 0.010(2) 0.0000(19)
C19' 0.026(2) 0.020(2) 0.036(3) -0.0057(19) -0.004(2) 0.0069(18)
C20' 0.034(3) 0.034(3) 0.049(3) -0.009(2) -0.001(2) -0.001(2)
C21' 0.034(3) 0.041(3) 0.073(4) -0.016(3) -0.015(3) 0.004(2)
C22' 0.054(4) 0.042(3) 0.050(3) -0.010(3) -0.025(3) 0.004(3)
C23' 0.046(3) 0.032(3) 0.036(3) -0.005(2) -0.009(2) 0.009(2)
C24' 0.036(3) 0.024(2) 0.029(2) -0.0079(19) -0.001(2) 0.0067(19)
C25' 0.035(3) 0.021(2) 0.024(2) -0.0032(17) 0.0013(19) 0.0044(18)
C26' 0.042(3) 0.030(3) 0.029(3) 0.007(2) 0.008(2) 0.001(2)
C27' 0.040(3) 0.033(3) 0.037(3) 0.003(2) 0.008(2) 0.002(2)
C28' 0.032(3) 0.028(3) 0.048(3) 0.000(2) 0.002(2) -0.001(2)
C29' 0.032(3) 0.027(2) 0.029(2) -0.0023(19) -0.001(2) 0.0016(19)
C30' 0.027(2) 0.020(2) 0.026(2) -0.0042(17) 0.0039(18) -0.0027(17)
C2* 0.033(2) 0.020(2) 0.021(2) 0.0027(17) -0.0013(18) 0.0023(18)
C3* 0.022(2) 0.032(2) 0.029(2) 0.003(2) 0.0015(18) 0.0031(18)
C4* 0.026(2) 0.039(3) 0.033(3) 0.002(2) -0.005(2) -0.004(2)
C5* 0.037(3) 0.034(3) 0.032(3) -0.005(2) 0.004(2) -0.009(2)
C6* 0.038(3) 0.023(2) 0.026(2) -0.0020(19) 0.001(2) -0.002(2)
C7* 0.029(2) 0.025(2) 0.0157(19) 0.0000(16) 0.0011(17) 0.0025(18)
C8* 0.024(2) 0.025(2) 0.024(2) 0.0028(18) 0.0007(17) 0.0009(17)
C9* 0.025(2) 0.028(2) 0.034(3) 0.004(2) 0.004(2) -0.0021(19)
C10* 0.023(2) 0.039(3) 0.038(3) 0.005(2) -0.002(2) 0.002(2)
C11* 0.028(3) 0.038(3) 0.040(3) 0.002(2) -0.007(2) -0.010(2)
C12* 0.039(3) 0.029(2) 0.028(2) 0.001(2) -0.009(2) -0.002(2)
C13* 0.026(2) 0.024(2) 0.026(2) 0.0047(18) 0.0007(18) -0.0010(18)
C14* 0.033(3) 0.022(2) 0.021(2) 0.0025(17) 0.0022(18) 0.0026(18)
C15* 0.026(2) 0.025(2) 0.023(2) 0.0026(18) -0.0054(18) -0.0020(18)
C16* 0.043(3) 0.026(2) 0.029(2) -0.001(2) 0.009(2) 0.000(2)
C17* 0.035(3) 0.029(2) 0.022(2) 0.0020(19) -0.0027(19) 0.002(2)
C19* 0.027(2) 0.020(2) 0.026(2) -0.0033(18) 0.0001(18) 0.0017(18)
C20* 0.027(2) 0.026(2) 0.029(2) -0.0022(19) -0.0045(19) 0.0000(19)
C21* 0.025(2) 0.025(2) 0.038(3) -0.003(2) -0.003(2) -0.0042(19)
C22* 0.029(2) 0.028(2) 0.032(2) 0.003(2) 0.009(2) -0.0008(19)
C23* 0.034(3) 0.020(2) 0.027(2) 0.0009(18) -0.0002(19) 0.0011(19)
C24* 0.025(2) 0.022(2) 0.025(2) -0.0025(17) -0.0028(17) 0.0014(17)
C25* 0.030(2) 0.025(2) 0.025(2) 0.0008(18) -0.0008(19) 0.0020(18)
C26* 0.035(3) 0.026(2) 0.026(2) -0.0011(19) -0.003(2) 0.0011(19)
C27* 0.030(3) 0.030(3) 0.032(2) -0.002(2) -0.005(2) -0.003(2)
C28* 0.030(3) 0.036(3) 0.036(3) 0.000(2) 0.001(2) -0.005(2)
C29* 0.033(3) 0.029(3) 0.033(3) 0.004(2) 0.001(2) -0.006(2)
C30* 0.024(2) 0.022(2) 0.026(2) -0.0050(18) -0.0011(18) -0.0009(17)
N1 0.031(2) 0.030(2) 0.029(2) 0.0017(17) 0.0016(17) 0.0031(17)
N18 0.032(2) 0.029(2) 0.026(2) -0.0039(17) -0.0006(17) -0.0018(17)
N1" 0.024(2) 0.026(2) 0.0265(19) -0.0008(16) -0.0042(15) 0.0004(15)
N18" 0.027(2) 0.0229(18) 0.0183(17) 0.0009(14) 0.0011(15) -0.0053(15)
N1' 0.033(2) 0.027(2) 0.0241(19) -0.0038(16) 0.0046(16) 0.0070(17)
N18' 0.029(2) 0.024(2) 0.0241(19) -0.0012(16) 0.0016(16) -0.0020(16)
N1* 0.026(2) 0.026(2) 0.0269(19) -0.0026(16) -0.0005(16) 0.0013(16)
N18* 0.030(2) 0.027(2) 0.0186(18) -0.0020(15) -0.0023(15) -0.0028(16)

loop_
_atom_type_symbol
_atom_type_description
_atom_type_scat_dispersion_real
_atom_type_scat_dispersion_imag
_atom_type_scat_source
C C 0.0033 0.0000 'International Tables Vol C Tables 4.2.6.8 and 6.1.1.4'
H H 0.0000 0.0000 'International Tables Vol C Tables 4.2.6.8 and 6.1.1.4'
N N 0.0061 0.0000 'International Tables Vol C Tables 4.2.6.8 and 6.1.1.4'
O O 0.0106 0.0000 'International Tables Vol C Tables 4.2.6.8 and 6.1.1.4'

loop_
_geom_angle_atom_site_label_1
_geom_angle_atom_site_label_2
_geom_angle_atom_site_label_3
_geom_angle
N1 C2 C3 129.1(5)
N1 C2 C7 109.4(4)
C3 C2 C7 121.5(5)
C4 C3 C2 117.6(5)
C3 C4 C5 121.7(5)
C6 C5 C4 119.9(5)
C5 C6 C7 119.7(5)
C6 C7 C2 119.5(5)
C6 C7 C8 133.7(5)
C2 C7 C8 106.8(4)
C9 C8 C13 119.6(5)
C9 C8 C7 134.4(5)
C13 C8 C7 106.0(4)
C10 C9 C8 118.9(5)
C9 C10 C11 120.7(5)
C12 C11 C10 122.1(5)
C11 C12 C13 117.0(5)
N1 C13 C12 128.8(5)
N1 C13 C8 109.5(4)
C12 C13 C8 121.7(5)
N1 C14 C15 115.6(4)
C16 C15 C14 124.5(5)
C16 C15 C17 122.2(5)
C14 C15 C17 113.4(4)
N18 C17 C15 114.1(4)
N18 C19 C20 129.1(4)
N18 C19 C24 109.2(4)
C20 C19 C24 121.7(4)
C21 C20 C19 117.1(5)
C20 C21 C22 122.0(5)
C23 C22 C21 120.7(5)
C22 C23 C24 118.3(5)
C23 C24 C19 120.2(5)
C23 C24 C25 133.2(5)
C19 C24 C25 106.6(4)
C26 C25 C30 119.5(5)
C26 C25 C24 133.5(5)
C30 C25 C24 107.0(4)
C27 C26 C25 118.6(6)
C26 C27 C28 120.5(5)
C29 C28 C27 122.4(5)
C28 C29 C30 116.9(6)
N18 C30 C29 129.6(5)
N18 C30 C25 108.5(4)
C29 C30 C25 121.9(5)
N1" C2" C3" 128.5(5)
N1" C2" C7" 109.3(4)
C3" C2" C7" 122.1(5)
C2" C3" C4" 116.4(5)
C5" C4" C3" 122.1(5)
C6" C5" C4" 121.0(5)
C5" C6" C7" 118.1(5)
C6" C7" C2" 120.2(4)
C6" C7" C8" 133.1(4)
C2" C7" C8" 106.7(4)
C9" C8" C13" 120.0(4)
C9" C8" C7" 133.8(4)
C13" C8" C7" 106.2(4)
C10" C9" C8" 118.5(5)
C9" C10" C11" 121.0(5)
C12" C11" C10" 121.0(5)
C11" C12" C13" 118.2(5)
N1" C13" C12" 129.6(4)
N1" C13" C8" 109.1(4)
C12" C13" C8" 121.3(4)
N1" C14" C15" 115.2(4)
C16" C15" C14" 122.0(4)
C16" C15" C17" 120.9(4)
C14" C15" C17" 117.1(4)
N18" C17" C15" 112.8(4)
C20" C19" N18" 129.0(4)
C20" C19" C24" 122.3(4)
N18" C19" C24" 108.7(4)
C21" C20" C19" 116.7(5)
C20" C21" C22" 122.0(5)
C23" C22" C21" 120.8(5)
C22" C23" C24" 118.8(5)
C23" C24" C19" 119.4(5)
C23" C24" C25" 133.6(5)
C19" C24" C25" 107.0(4)
C26" C25" C30" 119.5(4)
C26" C25" C24" 134.1(5)
C30" C25" C24" 106.3(4)
C25" C26" C27" 119.7(5)
C26" C27" C28" 119.4(5)
C29" C28" C27" 122.0(5)
C28" C29" C30" 118.2(5)
N18" C30" C29" 129.6(4)
N18" C30" C25" 109.2(4)
C29" C30" C25" 121.1(4)
N1' C2' C3' 129.2(4)
N1' C2' C7' 109.6(4)
C3' C2' C7' 121.1(4)
C4' C3' C2' 117.3(5)
C3' C4' C5' 122.1(5)
C6' C5' C4' 120.9(5)
C5' C6' C7' 118.2(5)
C6' C7' C2' 120.4(5)
C6' C7' C8' 133.6(5)
C2' C7' C8' 106.0(4)
C9' C8' C13' 118.5(5)
C9' C8' C7' 134.3(5)
C13' C8' C7' 107.1(4)
C10' C9' C8' 119.8(5)
C9' C10' C11' 120.3(5)
C12' C11' C10' 121.2(5)
C11' C12' C13' 117.7(5)
C12' C13' N1' 128.9(4)
C12' C13' C8' 122.5(5)
N1' C13' C8' 108.6(4)
N1' C14' C15' 116.1(4)
C16' C15' C14' 124.5(5)
C16' C15' C17' 122.3(5)
C14' C15' C17' 113.2(4)
N18' C17' C15' 113.1(4)
C20' C19' N18' 128.9(5)
C20' C19' C24' 122.4(5)
N18' C19' C24' 108.7(4)
C19' C20' C21' 116.1(6)
C22' C21' C20' 121.8(6)
C23' C22' C21' 121.1(5)
C22' C23' C24' 118.9(6)
C23' C24' C19' 119.7(5)
C23' C24' C25' 133.7(5)
C19' C24' C25' 106.6(4)
C30' C25' C26' 119.5(5)
C30' C25' C24' 106.9(4)
C26' C25' C24' 133.6(5)
C27' C26' C25' 118.7(5)
C26' C27' C28' 120.8(5)
C29' C28' C27' 121.6(5)
C28' C29' C30' 117.1(5)
N18' C30' C29' 128.3(4)
N18' C30' C25' 109.5(4)
C29' C30' C25' 122.2(4)
N1* C2* C3* 129.2(4)
N1* C2* C7* 108.8(4)
C3* C2* C7* 122.0(4)
C4* C3* C2* 117.3(4)
C3* C4* C5* 122.0(5)
C6* C5* C4* 120.6(5)
C5* C6* C7* 118.5(5)
C6* C7* C2* 119.5(4)
C6* C7* C8* 134.1(4)
C2* C7* C8* 106.4(4)
C9* C8* C13* 119.8(4)
C9* C8* C7* 133.1(4)
C13* C8* C7* 107.1(4)
C10* C9* C8* 118.0(5)
C9* C10* C11* 121.1(5)
C12* C11* C10* 121.3(5)
C11* C12* C13* 117.3(5)
N1* C13* C12* 128.6(5)
N1* C13* C8* 108.9(4)
C12* C13* C8* 122.5(4)
N1* C14* C15* 114.3(4)
C16* C15* C17* 121.4(4)
C16* C15* C14* 123.0(5)
C17* C15* C14* 115.5(4)
N18* C17* C15* 112.7(4)
C20* C19* N18* 129.8(4)
C20* C19* C24* 121.7(4)
N18* C19* C24* 108.5(4)
C21* C20* C19* 118.3(4)
C20* C21* C22* 121.3(4)
C23* C22* C21* 120.5(5)
C22* C23* C24* 119.6(4)
C23* C24* C19* 118.6(4)
C23* C24* C25* 134.3(4)
C19* C24* C25* 107.0(4)
C26* C25* C30* 118.9(4)
C26* C25* C24* 134.0(4)
C30* C25* C24* 107.1(4)
C27* C26* C25* 119.0(5)
C26* C27* C28* 121.5(5)
C29* C28* C27* 121.0(5)
C30* C29* C28* 117.4(5)
N18* C30* C29* 129.2(4)
N18* C30* C25* 108.6(4)
C29* C30* C25* 122.2(4)
C2 N1 C13 108.1(4)
C2 N1 C14 125.5(4)
C13 N1 C14 125.0(4)
C30 N18 C19 108.8(4)
C30 N18 C17 126.5(4)
C19 N18 C17 124.1(4)
C2" N1" C13" 108.7(4)
C2" N1" C14" 126.0(4)
C13" N1" C14" 125.1(4)
C30" N18" C19" 108.8(4)
C30" N18" C17" 125.7(4)
C19" N18" C17" 124.5(4)
C2' N1' C13' 108.6(4)
C2' N1' C14' 125.6(4)
C13' N1' C14' 125.1(4)
C30' N18' C19' 108.4(4)
C30' N18' C17' 125.7(4)
C19' N18' C17' 125.4(4)
C13* N1* C2* 108.7(4)
C13* N1* C14* 126.3(4)
C2* N1* C14* 124.9(4)
C30* N18* C19* 108.8(4)
C30* N18* C17* 124.9(4)
C19* N18* C17* 126.0(4)

loop_
_geom_bond_atom_site_label_1
_geom_bond_atom_site_label_2
_geom_bond_distance
C2 N1 1.380(6)
C2 C3 1.395(7)
C2 C7 1.406(7)
C3 C4 1.384(8)
C4 C5 1.406(8)
C5 C6 1.380(7)
C6 C7 1.393(7)
C7 C8 1.447(7)
C8 C9 1.395(7)
C8 C13 1.408(7)
C9 C10 1.382(8)
C10 C11 1.390(8)
C11 C12 1.384(7)
C12 C13 1.396(7)
C13 N1 1.391(6)
C14 N1 1.452(6)
C14 C15 1.506(7)
C15 C16 1.318(7)
C15 C17 1.524(7)
C17 N18 1.451(6)
C19 N18 1.393(6)
C19 C20 1.400(7)
C19 C24 1.403(6)
C20 C21 1.381(7)
C21 C22 1.399(7)
C22 C23 1.392(7)
C23 C24 1.395(7)
C24 C25 1.445(7)
C25 C26 1.399(7)
C25 C30 1.417(7)
C26 C27 1.384(8)
C27 C28 1.396(9)
C28 C29 1.383(8)
C29 C30 1.387(7)
C30 N18 1.385(6)
C2" N1" 1.383(6)
C2" C3" 1.390(7)
C2" C7" 1.405(7)
C3" C4" 1.393(7)
C4" C5" 1.390(8)
C5" C6" 1.385(7)
C6" C7" 1.392(7)
C7" C8" 1.454(6)
C8" C9" 1.402(6)
C8" C13" 1.413(6)
C9" C10" 1.380(7)
C10" C11" 1.413(7)
C11" C12" 1.381(7)
C12" C13" 1.389(6)
C13" N1" 1.388(6)
C14" N1" 1.427(6)
C14" C15" 1.502(6)
C15" C16" 1.334(7)
C15" C17" 1.510(7)
C17" N18" 1.470(6)
C19" C20" 1.387(7)
C19" N18" 1.395(6)
C19" C24" 1.411(7)
C20" C21" 1.381(7)
C21" C22" 1.406(7)
C22" C23" 1.368(7)
C23" C24" 1.400(7)
C24" C25" 1.450(7)
C25" C26" 1.386(7)
C25" C30" 1.416(7)
C26" C27" 1.396(7)
C27" C28" 1.401(7)
C28" C29" 1.376(7)
C29" C30" 1.388(7)
C30" N18" 1.385(6)
C2' N1' 1.390(6)
C2' C3' 1.395(7)
C2' C7' 1.407(7)
C3' C4' 1.366(7)
C4' C5' 1.396(8)
C5' C6' 1.376(8)
C6' C7' 1.386(7)
C7' C8' 1.458(7)
C8' C9' 1.391(7)
C8' C13' 1.410(7)
C9' C10' 1.381(8)
C10' C11' 1.406(8)
C11' C12' 1.379(7)
C12' C13' 1.385(7)
C13' N1' 1.394(6)
C14' N1' 1.446(6)
C14' C15' 1.505(7)
C15' C16' 1.320(7)
C15' C17' 1.511(7)
C17' N18' 1.455(6)
C19' C20' 1.389(7)
C19' N18' 1.404(6)
C19' C24' 1.405(7)
C20' C21' 1.402(9)
C21' C22' 1.393(10)
C22' C23' 1.367(9)
C23' C24' 1.391(7)
C24' C25' 1.451(7)
C25' C30' 1.398(7)
C25' C26' 1.401(7)
C26' C27' 1.376(8)
C27' C28' 1.398(8)
C28' C29' 1.385(7)
C29' C30' 1.389(7)
C30' N18' 1.379(6)
C2* N1* 1.389(6)
C2* C3* 1.389(7)
C2* C7* 1.406(6)
C3* C4* 1.374(7)
C4* C5* 1.399(7)
C5* C6* 1.383(7)
C6* C7* 1.402(6)
C7* C8* 1.440(6)
C8* C9* 1.398(6)
C8* C13* 1.400(6)
C9* C10* 1.395(7)
C10* C11* 1.398(8)
C11* C12* 1.386(7)
C12* C13* 1.386(7)
C13* N1* 1.379(6)
C14* N1* 1.440(6)
C14* C15* 1.517(6)
C15* C16* 1.307(7)
C15* C17* 1.512(7)
C17* N18* 1.451(6)
C19* C20* 1.390(7)
C19* N18* 1.398(6)
C19* C24* 1.415(6)
C20* C21* 1.369(7)
C21* C22* 1.398(7)
C22* C23* 1.383(7)
C23* C24* 1.391(7)
C24* C25* 1.435(6)
C25* C26* 1.395(7)
C25* C30* 1.420(6)
C26* C27* 1.380(7)
C27* C28* 1.397(7)
C28* C29* 1.391(7)
C29* C30* 1.389(7)
C30* N18* 1.388(6)
